data_4330322
loop_
_publ_author_name
'Graham E. Dobereiner'
'Jianguo Wu'
'Michael G. Manas'
'Nathan D. Schley'
'Michael K. Takase'
'Robert H. Crabtree'
'Nilay Hazari'
'Feliu Maseras'
'Ainara Nova'

_publ_contact_author_email robert.crabtree@yale.edu
_publ_contact_author_fax '+203 432 6144'
_publ_contact_author_name 'Dr. Robert H Crabtree'
_publ_contact_author_phone '+203 432 3925'
_publ_section_title
;
 Mild, Reversible Reaction of Iridium(III) Amido Complexes with Carbon
 Dioxide
;
_journal_name_full 'Inorganic Chemistry'
_journal_page_first 9683
_journal_page_last 9693
_journal_paper_doi 10.1021/ic300923c
_journal_volume 51
_journal_year 2012
_chemical_formula_moiety 'C41 H37 Ir P2 N2'
_chemical_formula_sum 'C41 H37 Ir N2 P2'
_chemical_formula_weight 811.92
_space_group_IT_number 2
_symmetry_cell_setting triclinic
_symmetry_Int_Tables_number 2
_symmetry_space_group_name_Hall '-P 1'
_symmetry_space_group_name_H-M 'P -1'
_atom_sites_solution_hydrogens geom
_atom_sites_solution_primary direct
_atom_sites_solution_secondary difmap
_cell_angle_alpha 101.791(11)
_cell_angle_beta 94.401(10)
_cell_angle_gamma 111.133(10)
_cell_formula_units_Z 2
_cell_length_a 10.760(7)
_cell_length_b 12.160(7)
_cell_length_c 13.764(9)
_cell_measurement_reflns_used 4186
_cell_measurement_temperature 223
_cell_measurement_theta_max 28.19
_cell_measurement_theta_min 3.06
_cell_volume 1621.9(18)
_computing_cell_refinement PROCESS-AUTO
_computing_data_collection PROCESS-AUTO
_computing_data_reduction CrystalClear
_computing_molecular_graphics 'CrystalStructure 4.0'
_computing_publication_material 'CrystalStructure 4.0 (Rigaku, 2010)'
_computing_structure_refinement 'SHELXL97 (Sheldrick, 1997)'
_computing_structure_solution 'DIRDIF99-PATTY (Gould, et al., 1999)'
_diffrn_ambient_temperature 223
_diffrn_detector_area_resol_mean 6.849
_diffrn_measured_fraction_theta_full 0.997
_diffrn_measured_fraction_theta_max 0.997
_diffrn_measurement_device_type SCX-MINI
_diffrn_measurement_method \w
_diffrn_radiation_type 'Mo K\a'
_diffrn_radiation_wavelength 0.71075
_diffrn_reflns_av_R_equivalents 0.0474
_diffrn_reflns_limit_h_max 13
_diffrn_reflns_limit_h_min -13
_diffrn_reflns_limit_k_max 15
_diffrn_reflns_limit_k_min -15
_diffrn_reflns_limit_l_max 17
_diffrn_reflns_limit_l_min -17
_diffrn_reflns_number 17337
_diffrn_reflns_theta_full 27.49
_diffrn_reflns_theta_max 27.49
_diffrn_standards_number 0
_exptl_absorpt_coefficient_mu 4.260
_exptl_absorpt_correction_T_max 0.427
_exptl_absorpt_correction_T_min 0.328
_exptl_absorpt_correction_type multi-scan
_exptl_absorpt_process_details 'Jacobson, R. (1998) Private communication'
_exptl_crystal_colour Colorless
_exptl_crystal_density_diffrn 1.662
_exptl_crystal_description Prism
_exptl_crystal_F_000 808.00
_exptl_crystal_size_max 0.30
_exptl_crystal_size_mid 0.20
_exptl_crystal_size_min 0.20
_refine_diff_density_max 1.000
_refine_diff_density_min -0.890
_refine_ls_extinction_method none
_refine_ls_goodness_of_fit_ref 1.095
_refine_ls_hydrogen_treatment mixed
_refine_ls_number_parameters 423
_refine_ls_number_reflns 7400
_refine_ls_number_restraints 0
_refine_ls_R_factor_gt 0.0411
_refine_ls_shift/su_max 0.001
_refine_ls_structure_factor_coef Fsqd
_refine_ls_weighting_details 'w = 1/[\s^2^(Fo^2^)+(0.0165P)^2^+0.9510P] where P=(Fo^2^+2Fc^2^)/3'
_refine_ls_weighting_scheme calc
_refine_ls_wR_factor_ref 0.0657
_reflns_number_gt 6480
_reflns_number_total 7400
_reflns_threshold_expression F^2^>2.0\s(F^2^)
_cod_data_source_file ic300923c_si_002_3.cif
_cod_data_source_block (2-PPh3)
_cod_original_cell_volume 1621.9(17)
_cod_original_formula_sum 'C41 H37 Ir P2 N2'
_cod_database_code 4330322

loop_
_symmetry_equiv_pos_site_id
_symmetry_equiv_pos_as_xyz
1 +X,+Y,+Z
2 -X,-Y,-Z

loop_
_atom_site_label
_atom_site_type_symbol
_atom_site_fract_x
_atom_site_fract_y
_atom_site_fract_z
_atom_site_U_iso_or_equiv
_atom_site_adp_type
_atom_site_occupancy
_atom_site_symmetry_multiplicity
_atom_site_calc_flag
_atom_site_refinement_flags
Ir(1) Ir 0.195685(17) 0.459554(15) 0.290945(13) 0.02382(6) Uani 1.00 2 d .
P(1) P 0.27486(10) 0.62042(10) 0.42483(8) 0.0233(2) Uani 1.00 2 d .
P(2) P 0.12657(11) 0.27466(9) 0.18256(8) 0.0227(2) Uani 1.00 2 d .
N(1) N 0.2853(4) 0.5682(3) 0.1897(3) 0.0282(8) Uani 1.00 2 d .
N(2) N 0.0713(4) 0.5110(3) 0.1898(3) 0.0342(9) Uani 1.00 2 d .
C(1) C 0.1691(5) 0.5667(4) 0.1452(3) 0.0303(10) Uani 1.00 2 d .
C(2) C 0.1689(5) 0.6200(4) 0.0648(4) 0.0418(12) Uani 1.00 2 d .
C(3) C 0.2853(6) 0.6779(5) 0.0376(4) 0.0544(15) Uani 1.00 2 d .
C(4) C 0.4051(6) 0.6826(5) 0.0868(4) 0.0531(15) Uani 1.00 2 d .
C(5) C 0.3995(5) 0.6269(4) 0.1621(4) 0.0415(12) Uani 1.00 2 d .
C(6) C 0.1817(4) 0.7183(4) 0.4518(3) 0.0232(9) Uani 1.00 2 d .
C(7) C 0.1326(4) 0.7560(4) 0.3755(3) 0.0340(11) Uani 1.00 2 d .
C(8) C 0.0576(5) 0.8249(4) 0.3921(4) 0.0378(11) Uani 1.00 2 d .
C(9) C 0.0256(4) 0.8536(4) 0.4849(4) 0.0373(11) Uani 1.00 2 d .
C(10) C 0.0751(5) 0.8188(4) 0.5622(4) 0.0360(11) Uani 1.00 2 d .
C(11) C 0.1531(4) 0.7520(4) 0.5456(3) 0.0310(10) Uani 1.00 2 d .
C(12) C 0.4412(4) 0.7239(4) 0.4174(3) 0.0251(9) Uani 1.00 2 d .
C(13) C 0.4696(4) 0.8418(4) 0.4126(3) 0.0330(11) Uani 1.00 2 d .
C(14) C 0.5938(5) 0.9108(4) 0.3961(4) 0.0404(12) Uani 1.00 2 d .
C(15) C 0.6901(5) 0.8652(5) 0.3859(4) 0.0419(13) Uani 1.00 2 d .
C(16) C 0.6649(5) 0.7499(5) 0.3930(4) 0.0425(13) Uani 1.00 2 d .
C(17) C 0.5405(4) 0.6791(4) 0.4072(4) 0.0357(11) Uani 1.00 2 d .
C(18) C 0.2976(4) 0.5861(4) 0.5444(3) 0.0238(9) Uani 1.00 2 d .
C(19) C 0.4144(4) 0.6426(4) 0.6123(3) 0.0356(11) Uani 1.00 2 d .
C(20) C 0.4228(5) 0.6220(5) 0.7053(4) 0.0433(13) Uani 1.00 2 d .
C(21) C 0.3129(5) 0.5455(4) 0.7343(4) 0.0399(12) Uani 1.00 2 d .
C(22) C 0.1949(5) 0.4885(4) 0.6671(4) 0.0356(11) Uani 1.00 2 d .
C(23) C 0.1883(4) 0.5064(4) 0.5733(3) 0.0308(10) Uani 1.00 2 d .
C(24) C 0.1396(4) 0.2752(4) 0.0529(3) 0.0250(9) Uani 1.00 2 d .
C(25) C 0.2619(5) 0.3416(4) 0.0310(4) 0.0340(11) Uani 1.00 2 d .
C(26) C 0.2751(5) 0.3533(4) -0.0642(4) 0.0398(12) Uani 1.00 2 d .
C(27) C 0.1663(6) 0.2990(5) -0.1394(4) 0.0443(13) Uani 1.00 2 d .
C(28) C 0.0455(5) 0.2324(5) -0.1189(4) 0.0441(13) Uani 1.00 2 d .
C(29) C 0.0315(5) 0.2204(4) -0.0228(3) 0.0322(10) Uani 1.00 2 d .
C(30) C -0.0482(4) 0.1781(4) 0.1750(3) 0.0242(9) Uani 1.00 2 d .
C(31) C -0.1415(4) 0.2289(4) 0.1921(3) 0.0321(10) Uani 1.00 2 d .
C(32) C -0.2751(5) 0.1578(5) 0.1851(4) 0.0404(12) Uani 1.00 2 d .
C(33) C -0.3157(5) 0.0344(4) 0.1620(4) 0.0412(12) Uani 1.00 2 d .
C(34) C -0.2242(5) -0.0169(4) 0.1455(4) 0.0416(12) Uani 1.00 2 d .
C(35) C -0.0912(4) 0.0541(4) 0.1517(3) 0.0349(11) Uani 1.00 2 d .
C(36) C 0.2113(4) 0.1759(4) 0.2070(3) 0.0268(9) Uani 1.00 2 d .
C(37) C 0.2463(5) 0.1062(4) 0.1314(4) 0.0353(11) Uani 1.00 2 d .
C(38) C 0.3033(5) 0.0273(5) 0.1517(4) 0.0466(13) Uani 1.00 2 d .
C(39) C 0.3232(5) 0.0169(5) 0.2472(5) 0.0506(14) Uani 1.00 2 d .
C(40) C 0.2879(5) 0.0854(5) 0.3229(4) 0.0456(13) Uani 1.00 2 d .
C(41) C 0.2328(4) 0.1646(4) 0.3036(3) 0.0335(11) Uani 1.00 2 d .
H(1A) H 0.285(4) 0.426(4) 0.335(3) 0.047(14) Uiso 1.00 2 d .
H(1B) H 0.118(4) 0.404(4) 0.357(3) 0.032(12) Uiso 1.00 2 d .
H(2) H 0.0873 0.6149 0.0304 0.050 Uiso 1.00 2 calc R
H(2A) H -0.0141 0.4985 0.1820 0.041 Uiso 1.00 2 calc R
H(3) H 0.2868 0.7161 -0.0154 0.065 Uiso 1.00 2 calc R
H(4) H 0.4883 0.7238 0.0680 0.064 Uiso 1.00 2 calc R
H(5) H 0.4804 0.6301 0.1961 0.050 Uiso 1.00 2 calc R
H(7) H 0.1512 0.7337 0.3105 0.041 Uiso 1.00 2 calc R
H(8) H 0.0278 0.8526 0.3394 0.045 Uiso 1.00 2 calc R
H(9) H -0.0304 0.8974 0.4958 0.045 Uiso 1.00 2 calc R
H(10) H 0.0555 0.8407 0.6270 0.043 Uiso 1.00 2 calc R
H(11) H 0.1876 0.7289 0.5994 0.037 Uiso 1.00 2 calc R
H(13) H 0.4034 0.8750 0.4206 0.040 Uiso 1.00 2 calc R
H(14) H 0.6123 0.9912 0.3919 0.048 Uiso 1.00 2 calc R
H(15) H 0.7751 0.9134 0.3739 0.050 Uiso 1.00 2 calc R
H(16) H 0.7332 0.7189 0.3880 0.051 Uiso 1.00 2 calc R
H(17) H 0.5225 0.5984 0.4099 0.043 Uiso 1.00 2 calc R
H(19) H 0.4908 0.6972 0.5943 0.043 Uiso 1.00 2 calc R
H(20) H 0.5051 0.6608 0.7501 0.052 Uiso 1.00 2 calc R
H(21) H 0.3181 0.5322 0.7991 0.048 Uiso 1.00 2 calc R
H(22) H 0.1177 0.4365 0.6863 0.043 Uiso 1.00 2 calc R
H(23) H 0.1076 0.4635 0.5272 0.037 Uiso 1.00 2 calc R
H(25) H 0.3377 0.3796 0.0824 0.041 Uiso 1.00 2 calc R
H(26) H 0.3598 0.3993 -0.0782 0.048 Uiso 1.00 2 calc R
H(27) H 0.1755 0.3078 -0.2051 0.053 Uiso 1.00 2 calc R
H(28) H -0.0296 0.1939 -0.1707 0.053 Uiso 1.00 2 calc R
H(29) H -0.0534 0.1741 -0.0092 0.039 Uiso 1.00 2 calc R
H(31) H -0.1134 0.3141 0.2091 0.039 Uiso 1.00 2 calc R
H(32) H -0.3384 0.1938 0.1961 0.048 Uiso 1.00 2 calc R
H(33) H -0.4072 -0.0151 0.1575 0.049 Uiso 1.00 2 calc R
H(34) H -0.2524 -0.1021 0.1296 0.050 Uiso 1.00 2 calc R
H(35) H -0.0285 0.0175 0.1398 0.042 Uiso 1.00 2 calc R
H(37) H 0.2311 0.1125 0.0650 0.042 Uiso 1.00 2 calc R
H(38) H 0.3283 -0.0194 0.0996 0.056 Uiso 1.00 2 calc R
H(39) H 0.3615 -0.0376 0.2612 0.061 Uiso 1.00 2 calc R
H(40) H 0.3018 0.0777 0.3890 0.055 Uiso 1.00 2 calc R
H(41) H 0.2093 0.2119 0.3564 0.040 Uiso 1.00 2 calc R

loop_
_atom_site_aniso_label
_atom_site_aniso_U_11
_atom_site_aniso_U_22
_atom_site_aniso_U_33
_atom_site_aniso_U_12
_atom_site_aniso_U_13
_atom_site_aniso_U_23
Ir(1) 0.02537(9) 0.01997(9) 0.02139(9) 0.00490(6) 0.00409(6) 0.00209(6)
P(1) 0.0230(6) 0.0202(6) 0.0225(6) 0.0049(4) 0.0037(5) 0.0032(4)
P(2) 0.0248(6) 0.0204(6) 0.0194(6) 0.0061(5) 0.0033(4) 0.0026(4)
N(1) 0.033(2) 0.026(2) 0.024(2) 0.0081(16) 0.0074(16) 0.0060(15)
N(2) 0.029(2) 0.036(2) 0.036(2) 0.0133(18) 0.0064(17) 0.0040(18)
C(1) 0.036(3) 0.022(2) 0.032(3) 0.0135(20) 0.007(2) 0.0021(19)
C(2) 0.052(3) 0.041(3) 0.040(3) 0.025(3) 0.005(2) 0.014(2)
C(3) 0.084(4) 0.047(4) 0.047(3) 0.030(3) 0.022(3) 0.030(3)
C(4) 0.050(3) 0.054(4) 0.057(4) 0.012(3) 0.025(3) 0.025(3)
C(5) 0.045(3) 0.041(3) 0.034(3) 0.011(2) 0.011(2) 0.009(2)
C(6) 0.021(2) 0.018(2) 0.028(2) 0.0046(17) 0.0052(18) 0.0043(17)
C(7) 0.036(3) 0.036(3) 0.026(3) 0.012(2) 0.004(2) 0.004(2)
C(8) 0.044(3) 0.036(3) 0.034(3) 0.020(2) -0.006(2) 0.005(2)
C(9) 0.031(3) 0.031(3) 0.046(3) 0.012(2) 0.004(2) 0.003(2)
C(10) 0.049(3) 0.033(3) 0.031(3) 0.019(2) 0.014(2) 0.008(2)
C(11) 0.040(3) 0.029(3) 0.026(2) 0.014(2) 0.007(2) 0.0067(19)
C(12) 0.028(2) 0.021(2) 0.019(2) 0.0035(18) 0.0026(18) 0.0014(17)
C(13) 0.031(3) 0.028(3) 0.038(3) 0.0081(20) 0.004(2) 0.010(2)
C(14) 0.034(3) 0.029(3) 0.050(3) 0.000(2) 0.007(2) 0.015(2)
C(15) 0.025(3) 0.041(3) 0.048(3) -0.003(2) 0.013(2) 0.013(2)
C(16) 0.026(3) 0.047(3) 0.050(3) 0.012(2) 0.009(2) 0.005(3)
C(17) 0.030(3) 0.026(3) 0.047(3) 0.008(2) 0.009(2) 0.005(2)
C(18) 0.027(2) 0.020(2) 0.023(2) 0.0095(18) 0.0028(18) 0.0028(17)
C(19) 0.028(2) 0.041(3) 0.033(3) 0.006(2) 0.003(2) 0.013(2)
C(20) 0.036(3) 0.052(3) 0.036(3) 0.013(2) -0.006(2) 0.010(2)
C(21) 0.052(3) 0.038(3) 0.030(3) 0.016(2) 0.002(2) 0.014(2)
C(22) 0.040(3) 0.028(3) 0.038(3) 0.008(2) 0.012(2) 0.015(2)
C(23) 0.027(2) 0.025(2) 0.036(3) 0.0053(19) 0.0028(20) 0.0078(20)
C(24) 0.033(2) 0.019(2) 0.023(2) 0.0120(19) 0.0056(19) 0.0037(18)
C(25) 0.036(3) 0.033(3) 0.035(3) 0.015(2) 0.010(2) 0.009(2)
C(26) 0.051(3) 0.034(3) 0.042(3) 0.019(2) 0.024(3) 0.016(2)
C(27) 0.074(4) 0.043(3) 0.028(3) 0.028(3) 0.017(3) 0.018(2)
C(28) 0.059(3) 0.054(3) 0.024(3) 0.028(3) 0.002(2) 0.010(2)
C(29) 0.034(3) 0.038(3) 0.025(2) 0.015(2) 0.0068(20) 0.006(2)
C(30) 0.026(2) 0.025(2) 0.016(2) 0.0055(18) 0.0018(17) 0.0028(17)
C(31) 0.033(3) 0.027(3) 0.035(3) 0.011(2) 0.007(2) 0.005(2)
C(32) 0.029(3) 0.042(3) 0.051(3) 0.014(2) 0.012(2) 0.011(2)
C(33) 0.032(3) 0.040(3) 0.039(3) 0.003(2) 0.005(2) 0.005(2)
C(34) 0.040(3) 0.021(3) 0.049(3) -0.000(2) 0.005(2) -0.000(2)
C(35) 0.031(3) 0.029(3) 0.038(3) 0.008(2) 0.007(2) -0.002(2)
C(36) 0.025(2) 0.023(2) 0.029(2) 0.0062(18) 0.0006(19) 0.0068(18)
C(37) 0.042(3) 0.037(3) 0.032(3) 0.022(2) 0.002(2) 0.009(2)
C(38) 0.049(3) 0.043(3) 0.049(4) 0.024(3) 0.001(3) 0.004(3)
C(39) 0.050(3) 0.042(3) 0.067(4) 0.025(3) -0.005(3) 0.020(3)
C(40) 0.045(3) 0.046(3) 0.041(3) 0.009(3) -0.007(2) 0.021(3)
C(41) 0.033(3) 0.032(3) 0.031(3) 0.006(2) 0.003(2) 0.012(2)

loop_
_atom_type_symbol
_atom_type_description
_atom_type_scat_dispersion_real
_atom_type_scat_dispersion_imag
_atom_type_scat_source
C C 0.003 0.002
;
International Tables for Crystallography
(1992, Vol. C, Tables 4.2.6.8 and 6.1.1.4)
;
H H 0.000 0.000
;
International Tables for Crystallography
(1992, Vol. C, Table 6.1.1.4)
;
Ir Ir -1.444 7.990
;
International Tables for Crystallography
(1992, Vol. C, Tables 4.2.6.8 and 6.1.1.4)
;
P P 0.102 0.094
;
International Tables for Crystallography
(1992, Vol. C, Tables 4.2.6.8 and 6.1.1.4)
;
N N 0.006 0.003
;
International Tables for Crystallography
(1992, Vol. C, Tables 4.2.6.8 and 6.1.1.4)
;

loop_
_geom_angle_atom_site_label_1
_geom_angle_atom_site_label_2
_geom_angle_atom_site_label_3
_geom_angle
_geom_angle_publ_flag
P(1) Ir(1) P(2) 166.51(5) yes
P(1) Ir(1) N(1) 92.76(10) yes
P(1) Ir(1) N(2) 103.30(11) yes
P(2) Ir(1) N(1) 98.03(10) yes
P(2) Ir(1) N(2) 89.21(10) yes
N(1) Ir(1) N(2) 59.35(15) yes
Ir(1) P(1) C(6) 119.75(12) yes
Ir(1) P(1) C(12) 111.30(14) yes
Ir(1) P(1) C(18) 115.52(14) yes
C(6) P(1) C(12) 103.7(2) yes
C(6) P(1) C(18) 101.2(2) yes
C(12) P(1) C(18) 103.43(19) yes
Ir(1) P(2) C(24) 115.59(14) yes
Ir(1) P(2) C(30) 115.13(15) yes
Ir(1) P(2) C(36) 116.86(13) yes
C(24) P(2) C(30) 102.53(18) yes
C(24) P(2) C(36) 103.1(2) yes
C(30) P(2) C(36) 101.6(2) yes
Ir(1) N(1) C(1) 95.9(3) yes
Ir(1) N(1) C(5) 144.2(4) yes
C(1) N(1) C(5) 119.9(4) yes
Ir(1) N(2) C(1) 95.6(3) yes
N(1) C(1) N(2) 108.9(4) yes
N(1) C(1) C(2) 119.9(4) yes
N(2) C(1) C(2) 131.2(5) yes
C(1) C(2) C(3) 119.0(5) yes
C(2) C(3) C(4) 120.4(6) yes
C(3) C(4) C(5) 118.4(5) yes
N(1) C(5) C(4) 122.3(5) yes
P(1) C(6) C(7) 119.7(3) yes
P(1) C(6) C(11) 122.2(4) yes
C(7) C(6) C(11) 118.0(5) yes
C(6) C(7) C(8) 121.4(4) yes
C(7) C(8) C(9) 119.8(5) yes
C(8) C(9) C(10) 119.8(5) yes
C(9) C(10) C(11) 120.0(5) yes
C(6) C(11) C(10) 120.9(5) yes
P(1) C(12) C(13) 123.2(4) yes
P(1) C(12) C(17) 118.1(3) yes
C(13) C(12) C(17) 118.5(4) yes
C(12) C(13) C(14) 120.0(5) yes
C(13) C(14) C(15) 120.7(5) yes
C(14) C(15) C(16) 120.1(4) yes
C(15) C(16) C(17) 119.8(5) yes
C(12) C(17) C(16) 120.9(5) yes
P(1) C(18) C(19) 123.7(3) yes
P(1) C(18) C(23) 118.6(3) yes
C(19) C(18) C(23) 117.5(4) yes
C(18) C(19) C(20) 121.5(4) yes
C(19) C(20) C(21) 120.5(4) yes
C(20) C(21) C(22) 118.6(5) yes
C(21) C(22) C(23) 120.6(4) yes
C(18) C(23) C(22) 121.1(4) yes
P(2) C(24) C(25) 118.1(3) yes
P(2) C(24) C(29) 123.1(3) yes
C(25) C(24) C(29) 118.6(4) yes
C(24) C(25) C(26) 120.7(4) yes
C(25) C(26) C(27) 120.4(5) yes
C(26) C(27) C(28) 119.4(5) yes
C(27) C(28) C(29) 120.4(4) yes
C(24) C(29) C(28) 120.5(4) yes
P(2) C(30) C(31) 119.9(3) yes
P(2) C(30) C(35) 121.7(4) yes
C(31) C(30) C(35) 118.4(4) yes
C(30) C(31) C(32) 121.1(4) yes
C(31) C(32) C(33) 119.6(5) yes
C(32) C(33) C(34) 119.9(4) yes
C(33) C(34) C(35) 120.5(5) yes
C(30) C(35) C(34) 120.5(5) yes
P(2) C(36) C(37) 122.0(4) yes
P(2) C(36) C(41) 118.8(4) yes
C(37) C(36) C(41) 119.0(5) yes
C(36) C(37) C(38) 120.6(5) yes
C(37) C(38) C(39) 119.7(5) yes
C(38) C(39) C(40) 120.1(6) yes
C(39) C(40) C(41) 120.6(5) yes
C(36) C(41) C(40) 120.0(5) yes
P(1) Ir(1) H(1A) 83.8(17) yes
P(1) Ir(1) H(1B) 82.8(14) yes
P(2) Ir(1) H(1A) 84.9(17) yes
P(2) Ir(1) H(1B) 88.3(15) yes
N(1) Ir(1) H(1A) 110.0(19) yes
N(1) Ir(1) H(1B) 167(2) yes
N(2) Ir(1) H(1A) 167(2) yes
N(2) Ir(1) H(1B) 109.4(19) yes
H(1A) Ir(1) H(1B) 82(3) yes
Ir(1) N(2) H(2A) 132.186 yes
C(1) N(2) H(2A) 132.184 yes
C(1) C(2) H(2) 120.525 yes
C(3) C(2) H(2) 120.521 yes
C(2) C(3) H(3) 119.817 yes
C(4) C(3) H(3) 119.814 yes
C(3) C(4) H(4) 120.819 yes
C(5) C(4) H(4) 120.822 yes
N(1) C(5) H(5) 118.852 yes
C(4) C(5) H(5) 118.844 yes
C(6) C(7) H(7) 119.301 yes
C(8) C(7) H(7) 119.315 yes
C(7) C(8) H(8) 120.121 yes
C(9) C(8) H(8) 120.119 yes
C(8) C(9) H(9) 120.074 yes
C(10) C(9) H(9) 120.090 yes
C(9) C(10) H(10) 119.982 yes
C(11) C(10) H(10) 120.005 yes
C(6) C(11) H(11) 119.563 yes
C(10) C(11) H(11) 119.559 yes
C(12) C(13) H(13) 120.008 yes
C(14) C(13) H(13) 120.011 yes
C(13) C(14) H(14) 119.639 yes
C(15) C(14) H(14) 119.637 yes
C(14) C(15) H(15) 119.948 yes
C(16) C(15) H(15) 119.937 yes
C(15) C(16) H(16) 120.127 yes
C(17) C(16) H(16) 120.121 yes
C(12) C(17) H(17) 119.537 yes
C(16) C(17) H(17) 119.548 yes
C(18) C(19) H(19) 119.226 yes
C(20) C(19) H(19) 119.226 yes
C(19) C(20) H(20) 119.741 yes
C(21) C(20) H(20) 119.739 yes
C(20) C(21) H(21) 120.689 yes
C(22) C(21) H(21) 120.682 yes
C(21) C(22) H(22) 119.696 yes
C(23) C(22) H(22) 119.698 yes
C(18) C(23) H(23) 119.441 yes
C(22) C(23) H(23) 119.431 yes
C(24) C(25) H(25) 119.652 yes
C(26) C(25) H(25) 119.655 yes
C(25) C(26) H(26) 119.791 yes
C(27) C(26) H(26) 119.799 yes
C(26) C(27) H(27) 120.289 yes
C(28) C(27) H(27) 120.281 yes
C(27) C(28) H(28) 119.782 yes
C(29) C(28) H(28) 119.776 yes
C(24) C(29) H(29) 119.772 yes
C(28) C(29) H(29) 119.763 yes
C(30) C(31) H(31) 119.460 yes
C(32) C(31) H(31) 119.463 yes
C(31) C(32) H(32) 120.209 yes
C(33) C(32) H(32) 120.215 yes
C(32) C(33) H(33) 120.058 yes
C(34) C(33) H(33) 120.065 yes
C(33) C(34) H(34) 119.746 yes
C(35) C(34) H(34) 119.745 yes
C(30) C(35) H(35) 119.722 yes
C(34) C(35) H(35) 119.731 yes
C(36) C(37) H(37) 119.706 yes
C(38) C(37) H(37) 119.712 yes
C(37) C(38) H(38) 120.141 yes
C(39) C(38) H(38) 120.144 yes
C(38) C(39) H(39) 119.949 yes
C(40) C(39) H(39) 119.948 yes
C(39) C(40) H(40) 119.704 yes
C(41) C(40) H(40) 119.713 yes
C(36) C(41) H(41) 119.985 yes
C(40) C(41) H(41) 119.979 yes

loop_
_geom_bond_atom_site_label_1
_geom_bond_atom_site_label_2
_geom_bond_distance
_geom_bond_publ_flag
Ir(1) P(1) 2.2433(14) yes
Ir(1) P(2) 2.2554(14) yes
Ir(1) N(1) 2.158(4) yes
Ir(1) N(2) 2.189(4) yes
P(1) C(6) 1.815(5) yes
P(1) C(12) 1.804(4) yes
P(1) C(18) 1.798(5) yes
P(2) C(24) 1.801(5) yes
P(2) C(30) 1.804(4) yes
P(2) C(36) 1.815(5) yes
N(1) C(1) 1.342(6) yes
N(1) C(5) 1.309(6) yes
N(2) C(1) 1.303(6) yes
C(1) C(2) 1.392(7) yes
C(2) C(3) 1.322(8) yes
C(3) C(4) 1.387(9) yes
C(4) C(5) 1.342(9) yes
C(6) C(7) 1.371(7) yes
C(6) C(11) 1.366(6) yes
C(7) C(8) 1.357(8) yes
C(8) C(9) 1.359(7) yes
C(9) C(10) 1.361(8) yes
C(10) C(11) 1.364(8) yes
C(12) C(13) 1.371(7) yes
C(12) C(17) 1.367(7) yes
C(13) C(14) 1.363(6) yes
C(14) C(15) 1.344(8) yes
C(15) C(16) 1.354(8) yes
C(16) C(17) 1.360(6) yes
C(18) C(19) 1.364(5) yes
C(18) C(23) 1.375(6) yes
C(19) C(20) 1.356(7) yes
C(20) C(21) 1.360(7) yes
C(21) C(22) 1.368(6) yes
C(22) C(23) 1.353(7) yes
C(24) C(25) 1.367(6) yes
C(24) C(29) 1.362(5) yes
C(25) C(26) 1.360(7) yes
C(26) C(27) 1.362(7) yes
C(27) C(28) 1.347(7) yes
C(28) C(29) 1.374(7) yes
C(30) C(31) 1.367(7) yes
C(30) C(35) 1.366(6) yes
C(31) C(32) 1.367(6) yes
C(32) C(33) 1.362(7) yes
C(33) C(34) 1.352(8) yes
C(34) C(35) 1.364(6) yes
C(36) C(37) 1.368(7) yes
C(36) C(41) 1.375(7) yes
C(37) C(38) 1.373(9) yes
C(38) C(39) 1.353(9) yes
C(39) C(40) 1.363(8) yes
C(40) C(41) 1.357(9) yes
Ir(1) H(1A) 1.32(5) yes
Ir(1) H(1B) 1.40(4) yes
N(2) H(2A) 0.870 yes
C(2) H(2) 0.940 yes
C(3) H(3) 0.940 yes
C(4) H(4) 0.940 yes
C(5) H(5) 0.940 yes
C(7) H(7) 0.940 yes
C(8) H(8) 0.940 yes
C(9) H(9) 0.940 yes
C(10) H(10) 0.940 yes
C(11) H(11) 0.940 yes
C(13) H(13) 0.940 yes
C(14) H(14) 0.940 yes
C(15) H(15) 0.940 yes
C(16) H(16) 0.940 yes
C(17) H(17) 0.940 yes
C(19) H(19) 0.940 yes
C(20) H(20) 0.940 yes
C(21) H(21) 0.940 yes
C(22) H(22) 0.940 yes
C(23) H(23) 0.940 yes
C(25) H(25) 0.940 yes
C(26) H(26) 0.940 yes
C(27) H(27) 0.940 yes
C(28) H(28) 0.940 yes
C(29) H(29) 0.940 yes
C(31) H(31) 0.940 yes
C(32) H(32) 0.940 yes
C(33) H(33) 0.940 yes
C(34) H(34) 0.940 yes
C(35) H(35) 0.940 yes
C(37) H(37) 0.940 yes
C(38) H(38) 0.940 yes
C(39) H(39) 0.940 yes
C(40) H(40) 0.940 yes
C(41) H(41) 0.940 yes

loop_
_geom_contact_atom_site_label_1
_geom_contact_atom_site_label_2
_geom_contact_distance
_geom_contact_publ_flag
_geom_contact_site_symmetry_2
P(2) C(1) 3.563(5) yes .
N(1) C(3) 2.703(8) yes .
N(1) C(12) 3.270(5) yes .
N(1) C(17) 3.568(6) yes .
N(1) C(24) 3.388(5) yes .
N(1) C(25) 3.063(6) yes .
N(2) C(3) 3.594(7) yes .
N(2) C(5) 3.383(7) yes .
N(2) C(7) 3.326(6) yes .
N(2) C(24) 3.440(6) yes .
N(2) C(31) 3.377(6) yes .
C(1) C(4) 2.697(7) yes .
C(1) C(24) 3.400(7) yes .
C(1) C(25) 3.378(7) yes .
C(2) C(5) 2.693(8) yes .
C(5) C(12) 3.410(7) yes .
C(5) C(17) 3.424(7) yes .
C(5) C(25) 3.288(6) yes .
C(6) C(9) 2.746(7) yes .
C(6) C(13) 3.062(6) yes .
C(6) C(23) 3.364(7) yes .
C(7) C(10) 2.711(7) yes .
C(7) C(12) 3.499(7) yes .
C(7) C(13) 3.357(7) yes .
C(8) C(11) 2.720(8) yes .
C(11) C(18) 2.956(8) yes .
C(11) C(23) 3.236(8) yes .
C(12) C(15) 2.734(6) yes .
C(12) C(19) 3.042(7) yes .
C(13) C(16) 2.719(8) yes .
C(14) C(17) 2.703(7) yes .
C(17) C(18) 3.343(7) yes .
C(17) C(19) 3.268(7) yes .
C(18) C(21) 2.760(7) yes .
C(19) C(22) 2.705(6) yes .
C(20) C(23) 2.709(6) yes .
C(24) C(27) 2.748(7) yes .
C(24) C(35) 3.526(6) yes .
C(24) C(37) 3.020(8) yes .
C(25) C(28) 2.712(6) yes .
C(25) C(36) 3.411(7) yes .
C(25) C(37) 3.382(8) yes .
C(26) C(29) 2.713(7) yes .
C(29) C(30) 3.003(6) yes .
C(29) C(35) 3.485(7) yes .
C(30) C(33) 2.745(6) yes .
C(30) C(41) 3.458(7) yes .
C(31) C(34) 2.710(7) yes .
C(32) C(35) 2.723(8) yes .
C(35) C(36) 3.008(6) yes .
C(35) C(37) 3.497(7) yes .
C(35) C(41) 3.562(6) yes .
C(36) C(39) 2.739(9) yes .
C(37) C(40) 2.717(8) yes .
C(38) C(41) 2.732(8) yes .
N(2) C(22) 3.600(7) yes 2_566
C(2) C(28) 3.436(9) yes 2_565
C(2) C(29) 3.469(9) yes 2_565
C(11) C(31) 3.584(7) yes 2_566
C(19) C(40) 3.566(6) yes 2_666
C(22) N(2) 3.600(7) yes 2_566
C(28) C(2) 3.436(9) yes 2_565
C(29) C(2) 3.469(9) yes 2_565
C(31) C(11) 3.584(7) yes 2_566
C(40) C(19) 3.566(6) yes 2_666
Ir(1) H(5) 3.5400 yes .
Ir(1) H(7) 3.4954 yes .
Ir(1) H(17) 3.4063 yes .
Ir(1) H(23) 3.4518 yes .
Ir(1) H(25) 3.4823 yes .
Ir(1) H(31) 3.1351 yes .
Ir(1) H(41) 3.3635 yes .
P(1) H(7) 2.8341 yes .
P(1) H(11) 2.8882 yes .
P(1) H(13) 2.9150 yes .
P(1) H(17) 2.7911 yes .
P(1) H(19) 2.9027 yes .
P(1) H(23) 2.8065 yes .
P(2) H(2A) 3.5603 yes .
P(2) H(25) 2.7927 yes .
P(2) H(29) 2.8983 yes .
P(2) H(31) 2.8281 yes .
P(2) H(35) 2.8717 yes .
P(2) H(37) 2.8894 yes .
P(2) H(41) 2.8304 yes .
N(1) H(2) 3.2149 yes .
N(1) H(2A) 3.0088 yes .
N(1) H(4) 3.1674 yes .
N(1) H(7) 3.1609 yes .
N(1) H(25) 2.7269 yes .
N(2) H(2) 2.7340 yes .
N(2) H(7) 2.6638 yes .
N(2) H(31) 2.5813 yes .
C(1) H(3) 3.1945 yes .
C(1) H(5) 3.1402 yes .
C(1) H(7) 2.7926 yes .
C(1) H(25) 3.4094 yes .
C(2) H(2A) 2.8338 yes .
C(2) H(4) 3.1980 yes .
C(2) H(7) 3.4294 yes .
C(3) H(5) 3.1938 yes .
C(4) H(2) 3.2054 yes .
C(4) H(25) 3.4757 yes .
C(4) H(26) 3.5622 yes .
C(5) H(3) 3.1930 yes .
C(5) H(25) 2.7908 yes .
C(6) H(1B) 3.57(4) yes .
C(6) H(8) 3.2243 yes .
C(6) H(10) 3.2207 yes .
C(6) H(13) 2.5924 yes .
C(6) H(23) 3.3116 yes .
C(7) H(2A) 3.4311 yes .
C(7) H(9) 3.1986 yes .
C(7) H(11) 3.1985 yes .
C(7) H(13) 2.6995 yes .
C(8) H(10) 3.2025 yes .
C(8) H(13) 3.5237 yes .
C(9) H(7) 3.1945 yes .
C(9) H(11) 3.2060 yes .
C(10) H(8) 3.2032 yes .
C(11) H(7) 3.1964 yes .
C(11) H(9) 3.2095 yes .
C(11) H(13) 3.3630 yes .
C(11) H(23) 3.3151 yes .
C(12) H(1A) 3.29(4) yes .
C(12) H(5) 3.1434 yes .
C(12) H(7) 3.3989 yes .
C(12) H(14) 3.2139 yes .
C(12) H(16) 3.2193 yes .
C(12) H(19) 2.5628 yes .
C(13) H(5) 3.5565 yes .
C(13) H(7) 3.2712 yes .
C(13) H(15) 3.2001 yes .
C(13) H(17) 3.2032 yes .
C(13) H(19) 3.3761 yes .
C(14) H(16) 3.1861 yes .
C(15) H(5) 3.3877 yes .
C(15) H(13) 3.1976 yes .
C(15) H(17) 3.1936 yes .
C(16) H(5) 2.9796 yes .
C(16) H(14) 3.1849 yes .
C(16) H(19) 3.5014 yes .
C(17) H(1A) 3.20(4) yes .
C(17) H(5) 2.8172 yes .
C(17) H(13) 3.2054 yes .
C(17) H(15) 3.1968 yes .
C(17) H(19) 2.6525 yes .
C(18) H(1A) 3.10(4) yes .
C(18) H(1B) 3.02(3) yes .
C(18) H(11) 2.4638 yes .
C(18) H(17) 3.1374 yes .
C(18) H(20) 3.2162 yes .
C(18) H(22) 3.2197 yes .
C(19) H(11) 2.9899 yes .
C(19) H(17) 3.1211 yes .
C(19) H(21) 3.2094 yes .
C(19) H(23) 3.1928 yes .
C(20) H(11) 3.5772 yes .
C(20) H(22) 3.1967 yes .
C(21) H(19) 3.2011 yes .
C(21) H(23) 3.2072 yes .
C(22) H(11) 3.2689 yes .
C(22) H(20) 3.1981 yes .
C(23) H(1A) 3.58(5) yes .
C(23) H(1B) 2.90(4) yes .
C(23) H(11) 2.6589 yes .
C(23) H(19) 3.1935 yes .
C(23) H(21) 3.2131 yes .
C(24) H(26) 3.2162 yes .
C(24) H(28) 3.2200 yes .
C(24) H(35) 3.5072 yes .
C(24) H(37) 2.5349 yes .
C(25) H(27) 3.2113 yes .
C(25) H(29) 3.1983 yes .
C(25) H(37) 2.8248 yes .
C(26) H(28) 3.1896 yes .
C(27) H(25) 3.2077 yes .
C(27) H(29) 3.2063 yes .
C(28) H(26) 3.1877 yes .
C(29) H(25) 3.1967 yes .
C(29) H(27) 3.2133 yes .
C(29) H(35) 3.5847 yes .
C(29) H(37) 3.1747 yes .
C(30) H(1B) 3.16(3) yes .
C(30) H(29) 2.5215 yes .
C(30) H(32) 3.2272 yes .
C(30) H(34) 3.2167 yes .
C(30) H(41) 3.4325 yes .
C(31) H(1B) 3.20(3) yes .
C(31) H(2A) 3.1018 yes .
C(31) H(29) 3.0217 yes .
C(31) H(33) 3.2091 yes .
C(31) H(35) 3.1998 yes .
C(32) H(34) 3.1971 yes .
C(33) H(31) 3.2046 yes .
C(33) H(35) 3.2031 yes .
C(34) H(29) 3.5846 yes .
C(34) H(32) 3.1985 yes .
C(35) H(29) 2.8687 yes .
C(35) H(31) 3.1981 yes .
C(35) H(33) 3.2070 yes .
C(36) H(1A) 2.97(4) yes .
C(36) H(25) 3.2552 yes .
C(36) H(35) 2.5585 yes .
C(36) H(38) 3.2273 yes .
C(36) H(40) 3.2146 yes .
C(37) H(25) 3.3367 yes .
C(37) H(35) 2.7791 yes .
C(37) H(39) 3.2077 yes .
C(37) H(41) 3.2141 yes .
C(38) H(35) 3.5185 yes .
C(38) H(40) 3.1992 yes .
C(39) H(37) 3.2032 yes .
C(39) H(41) 3.2101 yes .
C(40) H(38) 3.2034 yes .
C(41) H(1A) 2.96(5) yes .
C(41) H(1B) 3.52(5) yes .
C(41) H(35) 3.1529 yes .
C(41) H(37) 3.2134 yes .
C(41) H(39) 3.2091 yes .
H(1A) H(17) 2.6120 yes .
H(1A) H(23) 3.4352 yes .
H(1A) H(25) 3.5237 yes .
H(1A) H(41) 2.5263 yes .
H(1B) H(2A) 3.3105 yes .
H(1B) H(23) 2.3237 yes .
H(1B) H(31) 2.8107 yes .
H(1B) H(41) 2.8390 yes .
H(2) H(2A) 2.8275 yes .
H(2) H(3) 2.2668 yes .
H(2A) H(7) 2.8723 yes .
H(2A) H(31) 2.2324 yes .
H(3) H(4) 2.3355 yes .
H(4) H(5) 2.2776 yes .
H(5) H(16) 3.3399 yes .
H(5) H(17) 3.0665 yes .
H(5) H(25) 2.8987 yes .
H(7) H(8) 2.2895 yes .
H(7) H(13) 2.7493 yes .
H(8) H(9) 2.3021 yes .
H(9) H(10) 2.3024 yes .
H(10) H(11) 2.2978 yes .
H(11) H(19) 3.4244 yes .
H(11) H(23) 2.9497 yes .
H(13) H(14) 2.2978 yes .
H(14) H(15) 2.2779 yes .
H(15) H(16) 2.2952 yes .
H(16) H(17) 2.2953 yes .
H(17) H(19) 2.6801 yes .
H(19) H(20) 2.2813 yes .
H(20) H(21) 2.3065 yes .
H(21) H(22) 2.3132 yes .
H(22) H(23) 2.2808 yes .
H(25) H(26) 2.2926 yes .
H(25) H(37) 2.9789 yes .
H(26) H(27) 2.3030 yes .
H(27) H(28) 2.2882 yes .
H(28) H(29) 2.3079 yes .
H(29) H(31) 3.3684 yes .
H(29) H(35) 3.1289 yes .
H(29) H(37) 3.5299 yes .
H(31) H(32) 2.3027 yes .
H(32) H(33) 2.3056 yes .
H(33) H(34) 2.2894 yes .
H(34) H(35) 2.2969 yes .
H(35) H(37) 2.9672 yes .
H(35) H(41) 3.5509 yes .
H(37) H(38) 2.3105 yes .
H(38) H(39) 2.2943 yes .
H(39) H(40) 2.2982 yes .
H(40) H(41) 2.2929 yes .
N(2) H(2) 3.1414 yes 2_565
N(2) H(22) 2.9112 yes 2_566
C(1) H(2) 3.2762 yes 2_565
C(2) H(2) 3.1169 yes 2_565
C(2) H(2A) 3.4341 yes 2_565
C(2) H(28) 3.3054 yes 2_565
C(2) H(29) 3.3588 yes 2_565
C(3) H(21) 3.5059 yes 1_554
C(3) H(38) 3.4524 yes 1_565
C(4) H(26) 3.0358 yes 2_665
C(4) H(33) 3.3797 yes 1_665
C(4) H(34) 3.5859 yes 1_665
C(5) H(26) 3.0070 yes 2_665
C(6) H(14) 3.5411 yes 2_676
C(6) H(22) 3.2803 yes 2_566
C(6) H(23) 3.1774 yes 2_566
C(7) H(22) 2.7825 yes 2_566
C(7) H(23) 3.5511 yes 2_566
C(7) H(28) 3.2022 yes 2_565
C(7) H(39) 3.5487 yes 1_565
C(8) H(9) 3.5385 yes 2_576
C(8) H(15) 3.5790 yes 1_455
C(8) H(16) 3.2470 yes 1_455
C(8) H(22) 2.9642 yes 2_566
C(8) H(27) 3.1475 yes 2_565
C(8) H(28) 2.9912 yes 2_565
C(8) H(40) 3.2562 yes 1_565
C(9) H(9) 2.9662 yes 2_576
C(9) H(15) 3.3714 yes 1_455
C(9) H(15) 3.0218 yes 2_676
C(9) H(16) 3.0184 yes 1_455
C(9) H(22) 3.5355 yes 2_566
C(9) H(23) 3.5590 yes 2_566
C(9) H(41) 3.4493 yes 2_566
C(10) H(1B) 3.22(4) yes 2_566
C(10) H(14) 3.2439 yes 2_676
C(10) H(15) 2.9678 yes 2_676
C(10) H(23) 3.1932 yes 2_566
C(10) H(41) 3.2605 yes 2_566
C(11) H(1B) 3.39(4) yes 2_566
C(11) H(14) 3.1221 yes 2_676
C(11) H(23) 2.9888 yes 2_566
C(12) H(40) 3.4642 yes 2_666
C(13) H(13) 3.4491 yes 2_676
C(13) H(14) 3.4012 yes 2_676
C(13) H(39) 3.1546 yes 1_565
C(13) H(40) 3.2568 yes 2_666
C(14) H(13) 3.2245 yes 2_676
C(14) H(33) 3.5791 yes 1_665
C(14) H(39) 3.3145 yes 1_565
C(14) H(40) 3.0388 yes 2_666
C(15) H(9) 3.1133 yes 1_655
C(15) H(40) 3.0206 yes 2_666
C(16) H(9) 3.1586 yes 1_655
C(16) H(27) 3.3067 yes 2_665
C(16) H(40) 3.2026 yes 2_666
C(16) H(41) 3.4818 yes 2_666
C(17) H(40) 3.4290 yes 2_666
C(18) H(17) 3.5632 yes 2_666
C(19) H(17) 3.2007 yes 2_666
C(19) H(32) 3.3063 yes 2_566
C(20) H(1A) 3.46(5) yes 2_666
C(20) H(17) 3.0963 yes 2_666
C(20) H(32) 2.8451 yes 2_566
C(21) H(2A) 3.3957 yes 2_566
C(21) H(16) 3.1507 yes 2_666
C(21) H(17) 3.3900 yes 2_666
C(21) H(26) 3.5215 yes 1_556
C(21) H(27) 3.0554 yes 1_556
C(21) H(31) 3.2379 yes 2_566
C(21) H(32) 3.0216 yes 2_566
C(22) H(2A) 2.9711 yes 2_566
C(22) H(16) 2.8722 yes 2_666
C(22) H(27) 3.0451 yes 1_556
C(22) H(31) 3.0833 yes 2_566
C(23) H(16) 3.2701 yes 2_666
C(23) H(23) 3.5427 yes 2_566
C(24) H(2) 3.4078 yes 2_565
C(24) H(34) 3.5172 yes 2_555
C(25) H(4) 3.3732 yes 2_665
C(25) H(34) 3.2411 yes 2_555
C(26) H(4) 3.0147 yes 2_665
C(26) H(5) 3.2796 yes 2_665
C(26) H(21) 3.0923 yes 1_554
C(26) H(34) 2.9176 yes 2_555
C(27) H(2) 3.5845 yes 2_565
C(27) H(2A) 3.5278 yes 2_565
C(27) H(8) 3.0990 yes 2_565
C(27) H(21) 3.0459 yes 1_554
C(27) H(22) 3.3014 yes 1_554
C(27) H(34) 2.8850 yes 2_555
C(27) H(35) 3.5889 yes 2_555
C(28) H(2) 2.8694 yes 2_565
C(28) H(7) 3.4374 yes 2_565
C(28) H(8) 2.9430 yes 2_565
C(28) H(34) 3.1608 yes 2_555
C(28) H(35) 2.9297 yes 2_555
C(29) H(2) 2.7507 yes 2_565
C(29) H(34) 3.4677 yes 2_555
C(29) H(35) 2.9977 yes 2_555
C(30) H(10) 2.7863 yes 2_566
C(31) H(3) 3.1052 yes 2_565
C(31) H(10) 2.9736 yes 2_566
C(31) H(11) 2.9220 yes 2_566
C(32) H(3) 3.0629 yes 2_565
C(32) H(10) 3.3588 yes 2_566
C(32) H(11) 2.9231 yes 2_566
C(33) H(4) 3.4969 yes 1_445
C(33) H(10) 3.5303 yes 2_566
C(33) H(14) 3.4132 yes 1_445
C(33) H(38) 3.5573 yes 2_555
C(34) H(4) 3.4263 yes 1_445
C(34) H(10) 3.3573 yes 2_566
C(34) H(15) 3.4196 yes 1_445
C(34) H(37) 2.8768 yes 2_555
C(35) H(10) 2.9892 yes 2_566
C(35) H(37) 3.1476 yes 2_555
C(36) H(20) 2.9119 yes 2_666
C(37) H(20) 3.1337 yes 2_666
C(37) H(29) 3.2830 yes 2_555
C(37) H(34) 3.5887 yes 2_555
C(38) H(20) 3.5079 yes 2_666
C(38) H(28) 3.2659 yes 2_555
C(38) H(29) 3.0910 yes 2_555
C(38) H(32) 3.5841 yes 1_655
C(38) H(33) 3.3335 yes 1_655
C(39) H(7) 3.5952 yes 1_545
C(39) H(8) 3.5752 yes 1_545
C(39) H(13) 3.4446 yes 1_545
C(39) H(19) 3.4734 yes 2_666
C(39) H(28) 3.1946 yes 2_555
C(39) H(33) 3.3546 yes 1_655
C(40) H(8) 3.2471 yes 1_545
C(40) H(19) 2.7876 yes 2_666
C(40) H(20) 3.4857 yes 2_666
C(41) H(10) 3.2968 yes 2_566
C(41) H(19) 2.9039 yes 2_666
C(41) H(20) 3.1069 yes 2_666
H(1A) C(20) 3.46(5) yes 2_666
H(1A) H(19) 3.4451 yes 2_666
H(1A) H(20) 3.0311 yes 2_666
H(1B) C(10) 3.22(4) yes 2_566
H(1B) C(11) 3.39(4) yes 2_566
H(1B) H(10) 2.9465 yes 2_566
H(1B) H(11) 3.2584 yes 2_566
H(2) N(2) 3.1414 yes 2_565
H(2) C(1) 3.2762 yes 2_565
H(2) C(2) 3.1169 yes 2_565
H(2) C(24) 3.4078 yes 2_565
H(2) C(27) 3.5845 yes 2_565
H(2) C(28) 2.8694 yes 2_565
H(2) C(29) 2.7507 yes 2_565
H(2) H(2) 2.6566 yes 2_565
H(2) H(2A) 2.8787 yes 2_565
H(2) H(28) 2.9850 yes 2_565
H(2) H(29) 2.7869 yes 2_565
H(2) H(31) 3.5808 yes 2_565
H(2A) C(2) 3.4341 yes 2_565
H(2A) C(21) 3.3957 yes 2_566
H(2A) C(22) 2.9711 yes 2_566
H(2A) C(27) 3.5278 yes 2_565
H(2A) H(2) 2.8787 yes 2_565
H(2A) H(3) 3.4170 yes 2_565
H(2A) H(21) 3.1927 yes 2_566
H(2A) H(22) 2.3474 yes 2_566
H(2A) H(27) 3.3755 yes 2_565
H(3) C(31) 3.1052 yes 2_565
H(3) C(32) 3.0629 yes 2_565
H(3) H(2A) 3.4170 yes 2_565
H(3) H(21) 3.1579 yes 1_554
H(3) H(29) 3.2513 yes 2_565
H(3) H(31) 3.0104 yes 2_565
H(3) H(32) 2.9294 yes 2_565
H(3) H(38) 3.1348 yes 1_565
H(4) C(25) 3.3732 yes 2_665
H(4) C(26) 3.0147 yes 2_665
H(4) C(33) 3.4969 yes 1_665
H(4) C(34) 3.4263 yes 1_665
H(4) H(25) 3.2557 yes 2_665
H(4) H(26) 2.5974 yes 2_665
H(4) H(33) 2.9121 yes 1_665
H(4) H(34) 2.7624 yes 1_665
H(5) C(26) 3.2796 yes 2_665
H(5) H(21) 3.4232 yes 2_666
H(5) H(26) 2.5199 yes 2_665
H(5) H(27) 3.4884 yes 2_665
H(7) C(28) 3.4374 yes 2_565
H(7) C(39) 3.5952 yes 1_565
H(7) H(22) 2.8970 yes 2_566
H(7) H(27) 3.5142 yes 2_565
H(7) H(28) 2.7055 yes 2_565
H(7) H(39) 3.1277 yes 1_565
H(8) C(27) 3.0990 yes 2_565
H(8) C(28) 2.9430 yes 2_565
H(8) C(39) 3.5752 yes 1_565
H(8) C(40) 3.2471 yes 1_565
H(8) H(9) 3.3904 yes 2_576
H(8) H(15) 3.1095 yes 1_455
H(8) H(16) 3.1930 yes 1_455
H(8) H(22) 3.2208 yes 2_566
H(8) H(27) 2.6144 yes 2_565
H(8) H(28) 2.2778 yes 2_565
H(8) H(40) 3.1236 yes 1_565
H(9) C(8) 3.5385 yes 2_576
H(9) C(9) 2.9662 yes 2_576
H(9) C(15) 3.1133 yes 1_455
H(9) C(16) 3.1586 yes 1_455
H(9) H(8) 3.3904 yes 2_576
H(9) H(9) 2.3152 yes 2_576
H(9) H(15) 2.6682 yes 1_455
H(9) H(15) 3.0096 yes 2_676
H(9) H(16) 2.7397 yes 1_455
H(9) H(40) 3.5050 yes 2_566
H(9) H(41) 3.0766 yes 2_566
H(10) C(30) 2.7863 yes 2_566
H(10) C(31) 2.9736 yes 2_566
H(10) C(32) 3.3588 yes 2_566
H(10) C(33) 3.5303 yes 2_566
H(10) C(34) 3.3573 yes 2_566
H(10) C(35) 2.9892 yes 2_566
H(10) C(41) 3.2968 yes 2_566
H(10) H(1B) 2.9465 yes 2_566
H(10) H(14) 3.4803 yes 2_676
H(10) H(15) 2.8901 yes 2_676
H(10) H(23) 3.5788 yes 2_566
H(10) H(31) 3.3746 yes 2_566
H(10) H(35) 3.4055 yes 2_566
H(10) H(41) 2.7244 yes 2_566
H(11) C(31) 2.9220 yes 2_566
H(11) C(32) 2.9231 yes 2_566
H(11) H(1B) 3.2584 yes 2_566
H(11) H(14) 3.2777 yes 2_676
H(11) H(23) 3.2747 yes 2_566
H(11) H(31) 2.9052 yes 2_566
H(11) H(32) 2.9241 yes 2_566
H(13) C(13) 3.4491 yes 2_676
H(13) C(14) 3.2245 yes 2_676
H(13) C(39) 3.4446 yes 1_565
H(13) H(13) 3.2205 yes 2_676
H(13) H(14) 2.8086 yes 2_676
H(13) H(39) 2.7002 yes 1_565
H(13) H(40) 3.1252 yes 1_565
H(14) C(6) 3.5411 yes 2_676
H(14) C(10) 3.2439 yes 2_676
H(14) C(11) 3.1221 yes 2_676
H(14) C(13) 3.4012 yes 2_676
H(14) C(33) 3.4132 yes 1_665
H(14) H(10) 3.4803 yes 2_676
H(14) H(11) 3.2777 yes 2_676
H(14) H(13) 2.8086 yes 2_676
H(14) H(33) 3.1998 yes 1_665
H(14) H(39) 2.9931 yes 1_565
H(14) H(40) 3.4369 yes 2_666
H(15) C(8) 3.5790 yes 1_655
H(15) C(9) 3.3714 yes 1_655
H(15) C(9) 3.0218 yes 2_676
H(15) C(10) 2.9678 yes 2_676
H(15) C(34) 3.4196 yes 1_665
H(15) H(8) 3.1095 yes 1_655
H(15) H(9) 2.6682 yes 1_655
H(15) H(9) 3.0096 yes 2_676
H(15) H(10) 2.8901 yes 2_676
H(15) H(27) 3.4029 yes 2_665
H(15) H(34) 3.3135 yes 1_665
H(15) H(40) 3.4180 yes 2_666
H(16) C(8) 3.2470 yes 1_655
H(16) C(9) 3.0184 yes 1_655
H(16) C(21) 3.1507 yes 2_666
H(16) C(22) 2.8722 yes 2_666
H(16) C(23) 3.2701 yes 2_666
H(16) H(8) 3.1930 yes 1_655
H(16) H(9) 2.7397 yes 1_655
H(16) H(21) 3.4075 yes 2_666
H(16) H(22) 2.9728 yes 2_666
H(16) H(23) 3.5647 yes 2_666
H(16) H(27) 2.7723 yes 2_665
H(16) H(41) 3.3977 yes 2_666
H(17) C(18) 3.5632 yes 2_666
H(17) C(19) 3.2007 yes 2_666
H(17) C(20) 3.0963 yes 2_666
H(17) C(21) 3.3900 yes 2_666
H(17) H(19) 3.5331 yes 2_666
H(17) H(20) 3.3552 yes 2_666
H(19) C(39) 3.4734 yes 2_666
H(19) C(40) 2.7876 yes 2_666
H(19) C(41) 2.9039 yes 2_666
H(19) H(1A) 3.4451 yes 2_666
H(19) H(17) 3.5331 yes 2_666
H(19) H(40) 2.7902 yes 2_666
H(19) H(41) 2.9801 yes 2_666
H(20) C(36) 2.9119 yes 2_666
H(20) C(37) 3.1337 yes 2_666
H(20) C(38) 3.5079 yes 2_666
H(20) C(40) 3.4857 yes 2_666
H(20) C(41) 3.1069 yes 2_666
H(20) H(1A) 3.0311 yes 2_666
H(20) H(17) 3.3552 yes 2_666
H(20) H(25) 2.9804 yes 2_666
H(20) H(32) 2.9747 yes 2_566
H(20) H(37) 3.5377 yes 2_666
H(20) H(41) 3.4899 yes 2_666
H(21) C(3) 3.5059 yes 1_556
H(21) C(26) 3.0923 yes 1_556
H(21) C(27) 3.0459 yes 1_556
H(21) H(2A) 3.1927 yes 2_566
H(21) H(3) 3.1579 yes 1_556
H(21) H(5) 3.4232 yes 2_666
H(21) H(16) 3.4075 yes 2_666
H(21) H(26) 2.6808 yes 1_556
H(21) H(27) 2.5897 yes 1_556
H(21) H(31) 3.3722 yes 2_566
H(21) H(32) 3.2460 yes 2_566
H(22) N(2) 2.9112 yes 2_566
H(22) C(6) 3.2803 yes 2_566
H(22) C(7) 2.7825 yes 2_566
H(22) C(8) 2.9642 yes 2_566
H(22) C(9) 3.5355 yes 2_566
H(22) C(27) 3.3014 yes 1_556
H(22) H(2A) 2.3474 yes 2_566
H(22) H(7) 2.8970 yes 2_566
H(22) H(8) 3.2208 yes 2_566
H(22) H(16) 2.9728 yes 2_666
H(22) H(27) 2.5660 yes 1_556
H(22) H(31) 3.0983 yes 2_566
H(23) C(6) 3.1774 yes 2_566
H(23) C(7) 3.5511 yes 2_566
H(23) C(9) 3.5590 yes 2_566
H(23) C(10) 3.1932 yes 2_566
H(23) C(11) 2.9888 yes 2_566
H(23) C(23) 3.5427 yes 2_566
H(23) H(10) 3.5788 yes 2_566
H(23) H(11) 3.2747 yes 2_566
H(23) H(16) 3.5647 yes 2_666
H(23) H(23) 2.8619 yes 2_566
H(25) H(4) 3.2557 yes 2_665
H(25) H(20) 2.9804 yes 2_666
H(25) H(26) 3.4075 yes 2_665
H(26) C(4) 3.0358 yes 2_665
H(26) C(5) 3.0070 yes 2_665
H(26) C(21) 3.5215 yes 1_554
H(26) H(4) 2.5974 yes 2_665
H(26) H(5) 2.5199 yes 2_665
H(26) H(21) 2.6808 yes 1_554
H(26) H(25) 3.4075 yes 2_665
H(26) H(26) 3.3556 yes 2_665
H(26) H(34) 3.2737 yes 2_555
H(27) C(8) 3.1475 yes 2_565
H(27) C(16) 3.3067 yes 2_665
H(27) C(21) 3.0554 yes 1_554
H(27) C(22) 3.0451 yes 1_554
H(27) H(2A) 3.3755 yes 2_565
H(27) H(5) 3.4884 yes 2_665
H(27) H(7) 3.5142 yes 2_565
H(27) H(8) 2.6144 yes 2_565
H(27) H(15) 3.4029 yes 2_665
H(27) H(16) 2.7723 yes 2_665
H(27) H(21) 2.5897 yes 1_554
H(27) H(22) 2.5660 yes 1_554
H(27) H(34) 3.2325 yes 2_555
H(28) C(2) 3.3054 yes 2_565
H(28) C(7) 3.2022 yes 2_565
H(28) C(8) 2.9912 yes 2_565
H(28) C(38) 3.2659 yes 2_555
H(28) C(39) 3.1946 yes 2_555
H(28) H(2) 2.9850 yes 2_565
H(28) H(7) 2.7055 yes 2_565
H(28) H(8) 2.2778 yes 2_565
H(28) H(35) 2.9573 yes 2_555
H(28) H(38) 3.4936 yes 2_555
H(28) H(39) 3.3719 yes 2_555
H(29) C(2) 3.3588 yes 2_565
H(29) C(37) 3.2830 yes 2_555
H(29) C(38) 3.0910 yes 2_555
H(29) H(2) 2.7869 yes 2_565
H(29) H(3) 3.2513 yes 2_565
H(29) H(35) 3.0736 yes 2_555
H(29) H(37) 3.2048 yes 2_555
H(29) H(38) 2.8818 yes 2_555
H(31) C(21) 3.2379 yes 2_566
H(31) C(22) 3.0833 yes 2_566
H(31) H(2) 3.5808 yes 2_565
H(31) H(3) 3.0104 yes 2_565
H(31) H(10) 3.3746 yes 2_566
H(31) H(11) 2.9052 yes 2_566
H(31) H(21) 3.3722 yes 2_566
H(31) H(22) 3.0983 yes 2_566
H(32) C(19) 3.3063 yes 2_566
H(32) C(20) 2.8451 yes 2_566
H(32) C(21) 3.0216 yes 2_566
H(32) C(38) 3.5841 yes 1_455
H(32) H(3) 2.9294 yes 2_565
H(32) H(11) 2.9241 yes 2_566
H(32) H(20) 2.9747 yes 2_566
H(32) H(21) 3.2460 yes 2_566
H(32) H(38) 3.5364 yes 1_455
H(33) C(4) 3.3797 yes 1_445
H(33) C(14) 3.5791 yes 1_445
H(33) C(38) 3.3335 yes 1_455
H(33) C(39) 3.3546 yes 1_455
H(33) H(4) 2.9121 yes 1_445
H(33) H(14) 3.1998 yes 1_445
H(33) H(38) 2.8747 yes 1_455
H(33) H(39) 2.9191 yes 1_455
H(34) C(4) 3.5859 yes 1_445
H(34) C(24) 3.5172 yes 2_555
H(34) C(25) 3.2411 yes 2_555
H(34) C(26) 2.9176 yes 2_555
H(34) C(27) 2.8850 yes 2_555
H(34) C(28) 3.1608 yes 2_555
H(34) C(29) 3.4677 yes 2_555
H(34) C(37) 3.5887 yes 2_555
H(34) H(4) 2.7624 yes 1_445
H(34) H(15) 3.3135 yes 1_445
H(34) H(26) 3.2737 yes 2_555
H(34) H(27) 3.2325 yes 2_555
H(34) H(37) 2.6864 yes 2_555
H(35) C(27) 3.5889 yes 2_555
H(35) C(28) 2.9297 yes 2_555
H(35) C(29) 2.9977 yes 2_555
H(35) H(10) 3.4055 yes 2_566
H(35) H(28) 2.9573 yes 2_555
H(35) H(29) 3.0736 yes 2_555
H(35) H(37) 3.1541 yes 2_555
H(37) C(34) 2.8768 yes 2_555
H(37) C(35) 3.1476 yes 2_555
H(37) H(20) 3.5377 yes 2_666
H(37) H(29) 3.2048 yes 2_555
H(37) H(34) 2.6864 yes 2_555
H(37) H(35) 3.1541 yes 2_555
H(38) C(3) 3.4524 yes 1_545
H(38) C(33) 3.5573 yes 2_555
H(38) H(3) 3.1348 yes 1_545
H(38) H(28) 3.4936 yes 2_555
H(38) H(29) 2.8818 yes 2_555
H(38) H(32) 3.5364 yes 1_655
H(38) H(33) 2.8747 yes 1_655
H(39) C(7) 3.5487 yes 1_545
H(39) C(13) 3.1546 yes 1_545
H(39) C(14) 3.3145 yes 1_545
H(39) H(7) 3.1277 yes 1_545
H(39) H(13) 2.7002 yes 1_545
H(39) H(14) 2.9931 yes 1_545
H(39) H(28) 3.3719 yes 2_555
H(39) H(33) 2.9191 yes 1_655
H(40) C(8) 3.2562 yes 1_545
H(40) C(12) 3.4642 yes 2_666
H(40) C(13) 3.2568 yes 2_666
H(40) C(14) 3.0388 yes 2_666
H(40) C(15) 3.0206 yes 2_666
H(40) C(16) 3.2026 yes 2_666
H(40) C(17) 3.4290 yes 2_666
H(40) H(8) 3.1236 yes 1_545
H(40) H(9) 3.5050 yes 2_566
H(40) H(13) 3.1252 yes 1_545
H(40) H(14) 3.4369 yes 2_666
H(40) H(15) 3.4180 yes 2_666
H(40) H(19) 2.7902 yes 2_666
H(41) C(9) 3.4493 yes 2_566
H(41) C(10) 3.2605 yes 2_566
H(41) C(16) 3.4818 yes 2_666
H(41) H(9) 3.0766 yes 2_566
H(41) H(10) 2.7244 yes 2_566
H(41) H(16) 3.3977 yes 2_666
H(41) H(19) 2.9801 yes 2_666
H(41) H(20) 3.4899 yes 2_666

loop_
_geom_torsion_atom_site_label_1
_geom_torsion_atom_site_label_2
_geom_torsion_atom_site_label_3
_geom_torsion_atom_site_label_4
_geom_torsion
_geom_torsion_publ_flag
P(1) Ir(1) N(1) C(1) -106.71(16) no
P(1) Ir(1) N(1) C(5) 72.9(4) no
N(1) Ir(1) P(1) C(6) 84.11(13) no
N(1) Ir(1) P(1) C(12) -36.97(13) no
N(1) Ir(1) P(1) C(18) -154.50(12) no
P(1) Ir(1) N(2) C(1) 88.23(18) no
N(2) Ir(1) P(1) C(6) 24.97(12) no
N(2) Ir(1) P(1) C(12) -96.10(12) no
N(2) Ir(1) P(1) C(18) 146.36(11) no
P(2) Ir(1) N(1) C(1) 81.40(17) no
P(2) Ir(1) N(1) C(5) -99.0(4) no
N(1) Ir(1) P(2) C(24) -9.40(13) no
N(1) Ir(1) P(2) C(30) -128.75(12) no
N(1) Ir(1) P(2) C(36) 112.18(13) no
P(2) Ir(1) N(2) C(1) -96.85(17) no
N(2) Ir(1) P(2) C(24) 49.49(12) no
N(2) Ir(1) P(2) C(30) -69.86(12) no
N(1) Ir(1) N(2) C(1) 2.96(15) no
N(2) Ir(1) N(1) C(1) -2.88(15) no
Ir(1) P(1) C(6) C(7) -45.6(3) no
Ir(1) P(1) C(6) C(11) 131.43(19) no
Ir(1) P(1) C(12) C(13) 117.9(3) no
Ir(1) P(1) C(12) C(17) -56.1(3) no
Ir(1) P(1) C(18) C(19) 128.8(3) no
Ir(1) P(1) C(18) C(23) -57.1(4) no
C(6) P(1) C(12) C(13) -12.1(3) no
C(12) P(1) C(6) C(7) 79.2(3) no
C(12) P(1) C(6) C(11) -103.8(3) no
C(6) P(1) C(18) C(19) -100.3(4) no
C(6) P(1) C(18) C(23) 73.8(3) no
C(18) P(1) C(6) C(11) 3.2(3) no
C(12) P(1) C(18) C(19) 6.9(4) no
C(18) P(1) C(12) C(13) -117.4(3) no
C(18) P(1) C(12) C(17) 68.5(3) no
Ir(1) P(2) C(24) C(25) 53.8(4) no
Ir(1) P(2) C(24) C(29) -121.0(3) no
Ir(1) P(2) C(30) C(31) 29.8(3) no
Ir(1) P(2) C(30) C(35) -150.6(2) no
Ir(1) P(2) C(36) C(37) -139.1(2) no
Ir(1) P(2) C(36) C(41) 45.4(3) no
C(24) P(2) C(30) C(31) -96.5(3) no
C(24) P(2) C(30) C(35) 83.1(3) no
C(30) P(2) C(24) C(29) 5.0(4) no
C(24) P(2) C(36) C(37) -11.1(3) no
C(36) P(2) C(24) C(25) -74.9(3) no
C(36) P(2) C(24) C(29) 110.2(4) no
C(30) P(2) C(36) C(37) 94.8(3) no
C(30) P(2) C(36) C(41) -80.8(3) no
C(36) P(2) C(30) C(31) 157.1(3) no
C(36) P(2) C(30) C(35) -23.3(3) no
Ir(1) N(1) C(1) N(2) 4.4(3) no
C(1) N(1) C(5) C(4) -2.8(7) no
C(5) N(1) C(1) C(2) 4.6(6) no
Ir(1) N(2) C(1) N(1) -4.3(3) no
N(1) C(1) C(2) C(3) -4.0(6) no
C(1) C(2) C(3) C(4) 1.6(7) no
C(2) C(3) C(4) C(5) 0.2(8) no
C(3) C(4) C(5) N(1) 0.4(8) no
C(7) C(6) C(11) C(10) 1.6(5) no
C(11) C(6) C(7) C(8) 0.0(5) no
C(6) C(7) C(8) C(9) -2.6(6) no
C(7) C(8) C(9) C(10) 3.6(6) no
C(8) C(9) C(10) C(11) -2.0(6) no
C(9) C(10) C(11) C(6) -0.6(6) no
C(13) C(12) C(17) C(16) 0.3(6) no
C(17) C(12) C(13) C(14) 1.1(6) no
C(12) C(13) C(14) C(15) -0.9(7) no
C(13) C(14) C(15) C(16) -0.7(7) no
C(14) C(15) C(16) C(17) 2.1(7) no
C(15) C(16) C(17) C(12) -1.9(7) no
C(19) C(18) C(23) C(22) 2.6(7) no
C(23) C(18) C(19) C(20) -0.4(7) no
C(18) C(19) C(20) C(21) -1.4(8) no
C(19) C(20) C(21) C(22) 1.1(8) no
C(20) C(21) C(22) C(23) 1.0(8) no
C(21) C(22) C(23) C(18) -3.0(8) no
C(25) C(24) C(29) C(28) -0.3(7) no
C(29) C(24) C(25) C(26) 0.4(7) no
C(24) C(25) C(26) C(27) 0.0(8) no
C(25) C(26) C(27) C(28) -0.6(9) no
C(26) C(27) C(28) C(29) 0.7(9) no
C(27) C(28) C(29) C(24) -0.3(9) no
C(31) C(30) C(35) C(34) 0.2(6) no
C(35) C(30) C(31) C(32) -0.8(6) no
C(30) C(31) C(32) C(33) 0.9(7) no
C(31) C(32) C(33) C(34) -0.5(7) no
C(32) C(33) C(34) C(35) -0.1(7) no
C(33) C(34) C(35) C(30) 0.2(7) no
C(37) C(36) C(41) C(40) -0.0(5) no
C(41) C(36) C(37) C(38) -0.7(5) no
C(36) C(37) C(38) C(39) 1.0(6) no
C(37) C(38) C(39) C(40) -0.6(6) no
C(38) C(39) C(40) C(41) -0.1(7) no
C(39) C(40) C(41) C(36) 0.4(6) no
